data_4320016
loop_
_publ_author_name
'Franzpeter Emmenegger'
'Carl Wilhelm Schlaepfer'
'Helen Stoeckli-Evans'
'Michel Piccand'
'Henryk Piekarski'

_publ_section_title
;
 Chelate Effect in the Gas Phase. The Complexes of
 Ni(2,2,6,6-tetramethyl-3,5-heptanedionate)2 with Bidentate Ligands
;
_journal_name_full 'Inorganic Chemistry'
_journal_page_first 3884
_journal_page_last 3888
_journal_paper_doi 10.1021/ic0014540
_journal_volume 40
_journal_year 2001
_chemical_formula_sum 'C27 H51 N Ni O5'
_chemical_formula_weight 528.40
_chemical_name_systematic
; 
 ? 
;
_space_group_IT_number 14
_symmetry_cell_setting monoclinic
_symmetry_space_group_name_Hall '-P 2ybc'
_symmetry_space_group_name_H-M 'P 1 21/c 1'
_atom_sites_solution_hydrogens geom
_atom_sites_solution_primary direct
_atom_sites_solution_secondary difmap
_audit_creation_method SHELXL-97
_cell_angle_alpha 90.00
_cell_angle_beta 103.960(9)
_cell_angle_gamma 90.00
_cell_formula_units_Z 4
_cell_length_a 13.6258(11)
_cell_length_b 12.0792(13)
_cell_length_c 19.4396(16)
_cell_measurement_reflns_used 5000
_cell_measurement_temperature 223(2)
_cell_measurement_theta_max 25.89
_cell_measurement_theta_min 2.00
_cell_volume 3105.0(5)
_computing_cell_refinement 'CELL (Stoe & Cie GmbH, Darmstadt, 1997)'
_computing_data_collection 'EXPOSE (Stoe & Cie GmbH, Darmstadt, 1997)'
_computing_data_reduction 'INTEGRATE (Stoe & Cie GmbH, Darmstadt, 1997)'
_computing_molecular_graphics 'PLATON/PLUTON (Spek, 1990)'
_computing_publication_material 'SHELXL-97 (Sheldrick, 1997)'
_computing_structure_refinement 'SHELXL-97 (Sheldrick, 1997)'
_computing_structure_solution 'SHELXS-97 (Sheldrick, 1990)'
_diffrn_ambient_temperature 223(2)
_diffrn_detector_area_resol_mean 0.81\%A
_diffrn_measured_fraction_theta_full 0.940
_diffrn_measured_fraction_theta_max 0.940
_diffrn_measurement_device_type 'STOE Image Plate Diffraction System'
_diffrn_measurement_method 'phi rotation scans'
_diffrn_radiation_monochromator graphite
_diffrn_radiation_source 'fine-focus sealed tube'
_diffrn_radiation_type MoK\a
_diffrn_radiation_wavelength 0.71073
_diffrn_reflns_av_R_equivalents 0.0443
_diffrn_reflns_av_sigmaI/netI 0.0357
_diffrn_reflns_limit_h_max 16
_diffrn_reflns_limit_h_min -16
_diffrn_reflns_limit_k_max 14
_diffrn_reflns_limit_k_min -14
_diffrn_reflns_limit_l_max 23
_diffrn_reflns_limit_l_min -23
_diffrn_reflns_number 23651
_diffrn_reflns_theta_full 25.89
_diffrn_reflns_theta_max 25.89
_diffrn_reflns_theta_min 2.00
_exptl_absorpt_coefficient_mu 0.656
_exptl_absorpt_correction_type none
_exptl_crystal_colour 'pale blue'
_exptl_crystal_density_diffrn 1.130
_exptl_crystal_density_meas ?
_exptl_crystal_density_method 'not measured'
_exptl_crystal_description block
_exptl_crystal_F_000 1152
_exptl_crystal_size_max 0.50
_exptl_crystal_size_mid 0.40
_exptl_crystal_size_min 0.30
_refine_diff_density_max 0.630
_refine_diff_density_min -0.569
_refine_diff_density_rms 0.057
_refine_ls_extinction_method none
_refine_ls_goodness_of_fit_ref 1.042
_refine_ls_hydrogen_treatment mixed
_refine_ls_matrix_type full
_refine_ls_number_parameters 307
_refine_ls_number_reflns 5966
_refine_ls_number_restraints 0
_refine_ls_restrained_S_all 1.042
_refine_ls_R_factor_all 0.0570
_refine_ls_R_factor_gt 0.0433
_refine_ls_shift/su_max 0.001
_refine_ls_shift/su_mean 0.000
_refine_ls_structure_factor_coef Fsqd
_refine_ls_weighting_details 'w=1/[\s^2^(Fo^2^)+(0.0811P)^2^+0.6285P] where P=(Fo^2^+2Fc^2^)/3'
_refine_ls_weighting_scheme calc
_refine_ls_wR_factor_gt 0.1237
_refine_ls_wR_factor_ref 0.1295
_reflns_number_gt 4590
_reflns_number_total 5966
_reflns_threshold_expression >2sigma(I)
_cod_data_source_file ic0014540_3.cif
_cod_data_source_block MAO
_cod_depositor_comments
;
The following automatic conversions were performed:

'_exptl_crystal_density_meas' value 'none' was changed to '?' - the
value is perceived as not measured.

Automatic conversion script
Id: cif_fix_values 3008 2015-01-20 13:52:24Z robertas 

The following automatic conversions were performed:

'_refine_ls_weighting_scheme' value 'calc
w=1/[\s^2^(Fo^2^)+(0.0811P)^2^+0.6285P] where P=(Fo^2^+2Fc^2^)/3' was
changed to 'calc'. New tag '_refine_ls_weighting_details' was
created. The value of the new tag was set to
'w=1/[\s^2^(Fo^2^)+(0.0811P)^2^+0.6285P] where P=(Fo^2^+2Fc^2^)/3'.

Automatic conversion script
Id: cif_fix_values 3143 2015-03-26 13:38:13Z robertas 
;
_cod_database_code 4320016

loop_
_symmetry_equiv_pos_as_xyz
'x, y, z'
'-x, y+1/2, -z+1/2'
'-x, -y, -z'
'x, -y-1/2, z-1/2'

loop_
_atom_site_label
_atom_site_type_symbol
_atom_site_fract_x
_atom_site_fract_y
_atom_site_fract_z
_atom_site_U_iso_or_equiv
_atom_site_adp_type
_atom_site_occupancy
_atom_site_calc_flag
_atom_site_refinement_flags
_atom_site_disorder_assembly
_atom_site_disorder_group
Ni1 Ni 0.72983(2) 0.82044(2) 0.855738(14) 0.02925(12) Uani 1 d . . .
N1 N 0.73350(17) 0.99648(18) 0.83956(13) 0.0455(5) Uani 1 d . . .
O1 O 0.86540(12) 0.80936(14) 0.83277(9) 0.0373(4) Uani 1 d . . .
O2 O 0.72065(12) 0.65544(14) 0.85450(9) 0.0403(4) Uani 1 d . . .
O3 O 0.79438(13) 0.83023(14) 0.95924(9) 0.0384(4) Uani 1 d . . .
O4 O 0.59198(12) 0.82488(14) 0.87479(8) 0.0352(4) Uani 1 d . . .
O5 O 0.65298(14) 0.82633(16) 0.74454(9) 0.0476(5) Uani 1 d . . .
C1 C 0.7144(3) 1.0081(3) 0.76182(17) 0.0662(9) Uani 1 d . . .
H1A H 0.7753 0.9867 0.7466 0.079 Uiso 1 calc R . .
H1B H 0.6998 1.0858 0.7488 0.079 Uiso 1 calc R . .
C2 C 0.6280(3) 0.9382(3) 0.72441(17) 0.0707(10) Uani 1 d . . .
H2A H 0.5660 0.9601 0.7380 0.085 Uiso 1 calc R . .
H2B H 0.6171 0.9467 0.6730 0.085 Uiso 1 calc R . .
C3 C 0.6572(3) 1.0557(3) 0.8675(2) 0.0708(10) Uani 1 d . . .
H3A H 0.6618 1.1344 0.8590 0.106 Uiso 1 calc R . .
H3B H 0.6690 1.0423 0.9180 0.106 Uiso 1 calc R . .
H3C H 0.5903 1.0293 0.8438 0.106 Uiso 1 calc R . .
C4 C 0.8340(3) 1.0430(3) 0.8731(2) 0.0688(10) Uani 1 d . . .
H4A H 0.8334 1.1223 0.8650 0.103 Uiso 1 calc R . .
H4B H 0.8848 1.0087 0.8527 0.103 Uiso 1 calc R . .
H4C H 0.8497 1.0286 0.9237 0.103 Uiso 1 calc R . .
C5 C 0.5718(2) 0.7507(3) 0.71814(16) 0.0643(9) Uani 1 d . . .
H5A H 0.5449 0.7633 0.6678 0.097 Uiso 1 calc R . .
H5B H 0.5189 0.7623 0.7430 0.097 Uiso 1 calc R . .
H5C H 0.5966 0.6754 0.7257 0.097 Uiso 1 calc R . .
C7 C 0.92344(18) 0.7264(2) 0.84703(12) 0.0366(5) Uani 1 d . . .
C8 C 0.89300(19) 0.6206(2) 0.86324(14) 0.0420(6) Uani 1 d . . .
H8 H 0.9432 0.5656 0.8742 0.050 Uiso 1 calc R . .
C9 C 0.79543(19) 0.5900(2) 0.86453(13) 0.0374(5) Uani 1 d . . .
C10 C 1.0347(2) 0.7488(3) 0.84863(15) 0.0491(7) Uani 1 d . . .
C11 C 1.0819(2) 0.7970(4) 0.92210(18) 0.0757(11) Uani 1 d . . .
H11A H 1.1528 0.8129 0.9259 0.114 Uiso 1 calc R . .
H11B H 1.0759 0.7438 0.9582 0.114 Uiso 1 calc R . .
H11C H 1.0470 0.8647 0.9286 0.114 Uiso 1 calc R . .
C12 C 1.0422(3) 0.8366(4) 0.79379(19) 0.0815(13) Uani 1 d . . .
H12A H 1.1127 0.8503 0.7951 0.122 Uiso 1 calc R . .
H12B H 1.0109 0.9046 0.8044 0.122 Uiso 1 calc R . .
H12C H 1.0075 0.8108 0.7470 0.122 Uiso 1 calc R . .
C13 C 1.0933(3) 0.6455(4) 0.8371(4) 0.134(2) Uani 1 d . . .
H13A H 1.1627 0.6654 0.8386 0.202 Uiso 1 calc R . .
H13B H 1.0622 0.6134 0.7913 0.202 Uiso 1 calc R . .
H13C H 1.0921 0.5920 0.8741 0.202 Uiso 1 calc R . .
C14 C 0.7699(2) 0.4694(2) 0.87773(17) 0.0541(7) Uani 1 d . . .
C15 C 0.8619(4) 0.3933(3) 0.8970(3) 0.1055(16) Uani 1 d . . .
H15A H 0.8401 0.3188 0.9045 0.158 Uiso 1 calc R . .
H15B H 0.9078 0.4198 0.9400 0.158 Uiso 1 calc R . .
H15C H 0.8961 0.3930 0.8586 0.158 Uiso 1 calc R . .
C16 C 0.7071(5) 0.4261(4) 0.8078(3) 0.152(3) Uani 1 d . . .
H16A H 0.6888 0.3496 0.8134 0.229 Uiso 1 calc R . .
H16B H 0.7461 0.4306 0.7722 0.229 Uiso 1 calc R . .
H16C H 0.6463 0.4703 0.7930 0.229 Uiso 1 calc R . .
C17 C 0.7159(7) 0.4665(4) 0.9337(4) 0.220(5) Uani 1 d . . .
H17A H 0.6993 0.3904 0.9423 0.330 Uiso 1 calc R . .
H17B H 0.6541 0.5094 0.9194 0.330 Uiso 1 calc R . .
H17C H 0.7582 0.4976 0.9768 0.330 Uiso 1 calc R . .
C18 C 0.75061(18) 0.8094(2) 1.00796(12) 0.0353(5) Uani 1 d . . .
C19 C 0.64626(19) 0.7955(2) 0.99809(13) 0.0404(6) Uani 1 d . . .
H19 H 0.6228 0.7790 1.0386 0.048 Uiso 1 calc R . .
C20 C 0.57358(18) 0.8037(2) 0.93407(12) 0.0340(5) Uani 1 d . . .
C21 C 0.46129(19) 0.7845(3) 0.93178(14) 0.0457(6) Uani 1 d . . .
C22 C 0.4345(3) 0.7910(5) 1.0009(2) 0.126(2) Uani 1 d . . .
H22A H 0.3626 0.7777 0.9942 0.189 Uiso 1 calc R . .
H22B H 0.4510 0.8641 1.0211 0.189 Uiso 1 calc R . .
H22C H 0.4722 0.7356 1.0327 0.189 Uiso 1 calc R . .
C23 C 0.4334(4) 0.6776(6) 0.8986(5) 0.228(6) Uani 1 d . . .
H23A H 0.3628 0.6629 0.8964 0.342 Uiso 1 calc R . .
H23B H 0.4749 0.6203 0.9263 0.342 Uiso 1 calc R . .
H23C H 0.4441 0.6782 0.8511 0.342 Uiso 1 calc R . .
C24 C 0.4011(3) 0.8731(8) 0.8889(4) 0.229(6) Uani 1 d . . .
H24A H 0.3300 0.8620 0.8871 0.344 Uiso 1 calc R . .
H24B H 0.4113 0.8712 0.8413 0.344 Uiso 1 calc R . .
H24C H 0.4225 0.9444 0.9103 0.344 Uiso 1 calc R . .
C25 C 0.8197(2) 0.7977(3) 1.08284(14) 0.0495(7) Uani 1 d . . .
C26 C 0.9269(3) 0.8279(4) 1.08299(19) 0.0942(16) Uani 1 d . . .
H26A H 0.9693 0.8204 1.1306 0.141 Uiso 1 calc R . .
H26B H 0.9291 0.9038 1.0672 0.141 Uiso 1 calc R . .
H26C H 0.9513 0.7789 1.0513 0.141 Uiso 1 calc R . .
C27 C 0.7852(3) 0.8746(6) 1.1343(2) 0.117(2) Uani 1 d . . .
H27A H 0.8293 0.8660 1.1812 0.175 Uiso 1 calc R . .
H27B H 0.7164 0.8562 1.1357 0.175 Uiso 1 calc R . .
H27C H 0.7878 0.9506 1.1187 0.175 Uiso 1 calc R . .
C28 C 0.8125(4) 0.6813(4) 1.1090(3) 0.128(2) Uani 1 d . . .
H28A H 0.8556 0.6739 1.1564 0.192 Uiso 1 calc R . .
H28B H 0.8342 0.6295 1.0775 0.192 Uiso 1 calc R . .
H28C H 0.7431 0.6655 1.1100 0.192 Uiso 1 calc R . .

loop_
_atom_site_aniso_label
_atom_site_aniso_U_11
_atom_site_aniso_U_22
_atom_site_aniso_U_33
_atom_site_aniso_U_23
_atom_site_aniso_U_13
_atom_site_aniso_U_12
Ni1 0.02276(17) 0.03342(18) 0.03266(18) 0.00423(12) 0.00883(11) 0.00205(12)
N1 0.0431(13) 0.0335(11) 0.0641(14) 0.0100(10) 0.0212(11) 0.0072(10)
O1 0.0274(9) 0.0410(9) 0.0467(10) 0.0053(7) 0.0154(7) 0.0010(7)
O2 0.0292(9) 0.0351(9) 0.0577(11) 0.0027(7) 0.0127(8) -0.0005(7)
O3 0.0259(8) 0.0513(10) 0.0371(9) 0.0036(7) 0.0055(7) -0.0045(7)
O4 0.0226(8) 0.0512(10) 0.0319(8) 0.0030(7) 0.0069(6) 0.0029(7)
O5 0.0402(10) 0.0692(13) 0.0333(9) 0.0064(8) 0.0084(8) 0.0054(9)
C1 0.075(2) 0.0571(19) 0.072(2) 0.0331(16) 0.0286(18) 0.0118(17)
C2 0.073(2) 0.082(2) 0.0524(18) 0.0265(17) 0.0050(16) 0.023(2)
C3 0.075(2) 0.0399(16) 0.110(3) 0.0036(17) 0.048(2) 0.0158(16)
C4 0.060(2) 0.0383(16) 0.109(3) -0.0024(16) 0.0203(19) -0.0114(14)
C5 0.0474(18) 0.100(3) 0.0402(15) -0.0130(16) 0.0011(13) -0.0108(18)
C7 0.0258(12) 0.0501(14) 0.0342(12) -0.0047(10) 0.0081(9) 0.0016(11)
C8 0.0308(13) 0.0407(14) 0.0537(15) 0.0013(12) 0.0084(11) 0.0102(11)
C9 0.0380(14) 0.0344(12) 0.0393(13) -0.0020(10) 0.0085(10) 0.0000(11)
C10 0.0267(13) 0.0674(19) 0.0554(16) -0.0097(14) 0.0140(11) 0.0002(13)
C11 0.0392(18) 0.125(3) 0.0558(19) 0.0054(19) -0.0030(14) -0.0176(19)
C12 0.0386(18) 0.147(4) 0.062(2) 0.017(2) 0.0182(15) -0.023(2)
C13 0.049(2) 0.103(3) 0.273(8) -0.061(4) 0.080(4) -0.002(2)
C14 0.0578(18) 0.0333(13) 0.0718(19) 0.0007(13) 0.0165(15) -0.0023(13)
C15 0.105(4) 0.047(2) 0.152(4) 0.023(2) 0.005(3) 0.011(2)
C16 0.171(6) 0.059(3) 0.173(6) -0.003(3) -0.064(4) -0.046(3)
C17 0.375(12) 0.055(3) 0.343(10) 0.045(4) 0.308(10) 0.011(5)
C18 0.0303(12) 0.0402(13) 0.0342(12) -0.0006(10) 0.0052(10) -0.0031(10)
C19 0.0288(13) 0.0630(16) 0.0303(12) 0.0025(11) 0.0089(10) -0.0070(11)
C20 0.0257(12) 0.0409(13) 0.0367(12) -0.0041(10) 0.0098(9) -0.0009(10)
C21 0.0258(13) 0.0725(18) 0.0400(14) -0.0086(13) 0.0102(10) -0.0074(12)
C22 0.043(2) 0.264(7) 0.083(3) -0.063(4) 0.039(2) -0.049(3)
C23 0.081(4) 0.240(8) 0.400(12) -0.248(9) 0.131(6) -0.115(5)
C24 0.039(3) 0.373(12) 0.284(9) 0.235(9) 0.056(4) 0.070(4)
C25 0.0349(14) 0.0701(19) 0.0376(14) 0.0039(13) -0.0031(11) -0.0077(13)
C26 0.0417(19) 0.177(5) 0.053(2) 0.016(2) -0.0093(16) -0.019(2)
C27 0.076(3) 0.210(6) 0.053(2) -0.044(3) -0.0052(19) 0.006(3)
C28 0.128(4) 0.108(4) 0.105(4) 0.054(3) -0.059(3) -0.036(3)

loop_
_atom_type_symbol
_atom_type_description
_atom_type_scat_dispersion_real
_atom_type_scat_dispersion_imag
_atom_type_scat_source
C C 0.0033 0.0016 'International Tables Vol C Tables 4.2.6.8 and 6.1.1.4'
H H 0.0000 0.0000 'International Tables Vol C Tables 4.2.6.8 and 6.1.1.4'
N N 0.0061 0.0033 'International Tables Vol C Tables 4.2.6.8 and 6.1.1.4'
O O 0.0106 0.0060 'International Tables Vol C Tables 4.2.6.8 and 6.1.1.4'
Ni Ni 0.3393 1.1124 'International Tables Vol C Tables 4.2.6.8 and 6.1.1.4'

loop_
_geom_angle_atom_site_label_1
_geom_angle_atom_site_label_2
_geom_angle_atom_site_label_3
_geom_angle
_geom_angle_site_symmetry_1
_geom_angle_site_symmetry_3
_geom_angle_publ_flag
O3 Ni1 O2 94.73(7) . . ?
O3 Ni1 O4 90.97(7) . . ?
O2 Ni1 O4 88.29(7) . . ?
O3 Ni1 O1 91.31(7) . . ?
O2 Ni1 O1 89.38(7) . . ?
O4 Ni1 O1 176.87(7) . . ?
O3 Ni1 N1 93.94(8) . . ?
O2 Ni1 N1 171.17(8) . . ?
O4 Ni1 N1 93.24(8) . . ?
O1 Ni1 N1 88.76(8) . . ?
O3 Ni1 O5 174.09(7) . . ?
O2 Ni1 O5 90.40(7) . . ?
O4 Ni1 O5 86.24(7) . . ?
O1 Ni1 O5 91.69(7) . . ?
N1 Ni1 O5 81.04(8) . . ?
C3 N1 C1 111.4(3) . . ?
C3 N1 C4 108.3(3) . . ?
C1 N1 C4 109.4(2) . . ?
C3 N1 Ni1 112.54(18) . . ?
C1 N1 Ni1 103.83(18) . . ?
C4 N1 Ni1 111.28(17) . . ?
C7 O1 Ni1 124.36(16) . . ?
C9 O2 Ni1 125.09(16) . . ?
C18 O3 Ni1 124.93(15) . . ?
C20 O4 Ni1 124.42(15) . . ?
C2 O5 C5 113.2(2) . . ?
C2 O5 Ni1 109.35(18) . . ?
C5 O5 Ni1 118.90(17) . . ?
N1 C1 C2 111.7(3) . . ?
O5 C2 C1 107.2(2) . . ?
O1 C7 C8 124.6(2) . . ?
O1 C7 C10 115.3(2) . . ?
C8 C7 C10 120.1(2) . . ?
C9 C8 C7 125.7(2) . . ?
O2 C9 C8 124.8(2) . . ?
O2 C9 C14 114.3(2) . . ?
C8 C9 C14 120.9(2) . . ?
C12 C10 C13 109.9(4) . . ?
C12 C10 C11 107.7(3) . . ?
C13 C10 C11 109.3(3) . . ?
C12 C10 C7 109.9(2) . . ?
C13 C10 C7 113.7(3) . . ?
C11 C10 C7 106.1(2) . . ?
C17 C14 C16 112.6(5) . . ?
C17 C14 C15 109.6(4) . . ?
C16 C14 C15 105.3(4) . . ?
C17 C14 C9 109.0(3) . . ?
C16 C14 C9 106.3(3) . . ?
C15 C14 C9 114.0(3) . . ?
O3 C18 C19 124.8(2) . . ?
O3 C18 C25 115.9(2) . . ?
C19 C18 C25 119.3(2) . . ?
C20 C19 C18 126.4(2) . . ?
O4 C20 C19 125.0(2) . . ?
O4 C20 C21 114.8(2) . . ?
C19 C20 C21 120.2(2) . . ?
C23 C21 C22 110.8(5) . . ?
C23 C21 C24 110.1(6) . . ?
C22 C21 C24 104.4(5) . . ?
C23 C21 C20 107.4(3) . . ?
C22 C21 C20 115.4(2) . . ?
C24 C21 C20 108.7(3) . . ?
C28 C25 C26 111.6(3) . . ?
C28 C25 C27 107.0(4) . . ?
C26 C25 C27 107.8(3) . . ?
C28 C25 C18 109.3(3) . . ?
C26 C25 C18 110.6(2) . . ?
C27 C25 C18 110.5(3) . . ?

loop_
_geom_bond_atom_site_label_1
_geom_bond_atom_site_label_2
_geom_bond_distance
_geom_bond_site_symmetry_2
_geom_bond_publ_flag
Ni1 O3 1.9955(17) . ?
Ni1 O2 1.9968(18) . ?
Ni1 O4 2.0009(16) . ?
Ni1 O1 2.0068(17) . ?
Ni1 N1 2.152(2) . ?
Ni1 O5 2.1639(18) . ?
N1 C3 1.469(4) . ?
N1 C1 1.477(4) . ?
N1 C4 1.478(4) . ?
O1 C7 1.265(3) . ?
O2 C9 1.267(3) . ?
O3 C18 1.260(3) . ?
O4 C20 1.263(3) . ?
O5 C2 1.425(4) . ?
O5 C5 1.430(4) . ?
C1 C2 1.488(5) . ?
C7 C8 1.403(4) . ?
C7 C10 1.533(4) . ?
C8 C9 1.386(4) . ?
C9 C14 1.533(4) . ?
C10 C12 1.525(5) . ?
C10 C13 1.526(5) . ?
C10 C11 1.533(4) . ?
C14 C17 1.455(6) . ?
C14 C16 1.515(6) . ?
C14 C15 1.526(5) . ?
C18 C19 1.398(3) . ?
C18 C25 1.538(3) . ?
C19 C20 1.395(3) . ?
C20 C21 1.537(3) . ?
C21 C23 1.452(5) . ?
C21 C22 1.477(5) . ?
C21 C24 1.477(6) . ?
C25 C28 1.507(5) . ?
C25 C26 1.504(4) . ?
C25 C27 1.520(6) . ?

loop_
_geom_torsion_atom_site_label_1
_geom_torsion_atom_site_label_2
_geom_torsion_atom_site_label_3
_geom_torsion_atom_site_label_4
_geom_torsion
_geom_torsion_site_symmetry_1
_geom_torsion_site_symmetry_2
_geom_torsion_site_symmetry_3
_geom_torsion_site_symmetry_4
_geom_torsion_publ_flag
O3 Ni1 N1 C3 -74.4(2) . . . . ?
O2 Ni1 N1 C3 116.6(5) . . . . ?
O4 Ni1 N1 C3 16.8(2) . . . . ?
O1 Ni1 N1 C3 -165.6(2) . . . . ?
O5 Ni1 N1 C3 102.5(2) . . . . ?
O3 Ni1 N1 C1 164.99(18) . . . . ?
O2 Ni1 N1 C1 -4.1(6) . . . . ?
O4 Ni1 N1 C1 -103.82(18) . . . . ?
O1 Ni1 N1 C1 73.76(18) . . . . ?
O5 Ni1 N1 C1 -18.15(18) . . . . ?
O3 Ni1 N1 C4 47.5(2) . . . . ?
O2 Ni1 N1 C4 -121.6(5) . . . . ?
O4 Ni1 N1 C4 138.6(2) . . . . ?
O1 Ni1 N1 C4 -43.8(2) . . . . ?
O5 Ni1 N1 C4 -135.7(2) . . . . ?
O3 Ni1 O1 C7 69.66(19) . . . . ?
O2 Ni1 O1 C7 -25.06(19) . . . . ?
O4 Ni1 O1 C7 -66.8(12) . . . . ?
N1 Ni1 O1 C7 163.57(19) . . . . ?
O5 Ni1 O1 C7 -115.44(19) . . . . ?
O3 Ni1 O2 C9 -67.8(2) . . . . ?
O4 Ni1 O2 C9 -158.6(2) . . . . ?
O1 Ni1 O2 C9 23.5(2) . . . . ?
N1 Ni1 O2 C9 101.2(5) . . . . ?
O5 Ni1 O2 C9 115.1(2) . . . . ?
O2 Ni1 O3 C18 -70.2(2) . . . . ?
O4 Ni1 O3 C18 18.2(2) . . . . ?
O1 Ni1 O3 C18 -159.7(2) . . . . ?
N1 Ni1 O3 C18 111.5(2) . . . . ?
O5 Ni1 O3 C18 79.8(7) . . . . ?
O3 Ni1 O4 C20 -18.75(19) . . . . ?
O2 Ni1 O4 C20 75.95(19) . . . . ?
O1 Ni1 O4 C20 117.7(12) . . . . ?
N1 Ni1 O4 C20 -112.75(19) . . . . ?
O5 Ni1 O4 C20 166.47(19) . . . . ?
O3 Ni1 O5 C2 20.4(8) . . . . ?
O2 Ni1 O5 C2 170.6(2) . . . . ?
O4 Ni1 O5 C2 82.3(2) . . . . ?
O1 Ni1 O5 C2 -100.0(2) . . . . ?
N1 Ni1 O5 C2 -11.5(2) . . . . ?
O3 Ni1 O5 C5 -111.7(7) . . . . ?
O2 Ni1 O5 C5 38.5(2) . . . . ?
O4 Ni1 O5 C5 -49.8(2) . . . . ?
O1 Ni1 O5 C5 127.8(2) . . . . ?
N1 Ni1 O5 C5 -143.7(2) . . . . ?
C3 N1 C1 C2 -74.9(3) . . . . ?
C4 N1 C1 C2 165.4(3) . . . . ?
Ni1 N1 C1 C2 46.5(3) . . . . ?
C5 O5 C2 C1 173.8(3) . . . . ?
Ni1 O5 C2 C1 38.8(3) . . . . ?
N1 C1 C2 O5 -59.4(4) . . . . ?
Ni1 O1 C7 C8 17.6(3) . . . . ?
Ni1 O1 C7 C10 -160.01(17) . . . . ?
O1 C7 C8 C9 1.6(4) . . . . ?
C10 C7 C8 C9 179.2(2) . . . . ?
Ni1 O2 C9 C8 -14.2(4) . . . . ?
Ni1 O2 C9 C14 166.65(17) . . . . ?
C7 C8 C9 O2 -3.6(4) . . . . ?
C7 C8 C9 C14 175.5(3) . . . . ?
O1 C7 C10 C12 -33.8(3) . . . . ?
C8 C7 C10 C12 148.5(3) . . . . ?
O1 C7 C10 C13 -157.5(4) . . . . ?
C8 C7 C10 C13 24.8(5) . . . . ?
O1 C7 C10 C11 82.4(3) . . . . ?
C8 C7 C10 C11 -95.4(3) . . . . ?
O2 C9 C14 C17 -51.5(5) . . . . ?
C8 C9 C14 C17 129.3(5) . . . . ?
O2 C9 C14 C16 70.1(4) . . . . ?
C8 C9 C14 C16 -109.1(4) . . . . ?
O2 C9 C14 C15 -174.3(3) . . . . ?
C8 C9 C14 C15 6.5(4) . . . . ?
Ni1 O3 C18 C19 -12.0(4) . . . . ?
Ni1 O3 C18 C25 167.22(17) . . . . ?
O3 C18 C19 C20 -1.0(4) . . . . ?
C25 C18 C19 C20 179.8(3) . . . . ?
Ni1 O4 C20 C19 13.3(4) . . . . ?
Ni1 O4 C20 C21 -165.68(17) . . . . ?
C18 C19 C20 O4 0.2(4) . . . . ?
C18 C19 C20 C21 179.2(3) . . . . ?
O4 C20 C21 C23 72.4(5) . . . . ?
C19 C20 C21 C23 -106.6(5) . . . . ?
O4 C20 C21 C22 -163.5(4) . . . . ?
C19 C20 C21 C22 17.5(5) . . . . ?
O4 C20 C21 C24 -46.7(5) . . . . ?
C19 C20 C21 C24 134.2(5) . . . . ?
O3 C18 C25 C28 -116.4(4) . . . . ?
C19 C18 C25 C28 62.9(4) . . . . ?
O3 C18 C25 C26 6.9(4) . . . . ?
C19 C18 C25 C26 -173.8(3) . . . . ?
O3 C18 C25 C27 126.2(4) . . . . ?
C19 C18 C25 C27 -54.6(4) . . . . ?
